data_1557131
loop_
_publ_author_name
'Yang, Huan'
'Zhang, Li'
'Zhou, Fei-Yu'
'Jiao, Lei'

_publ_section_title
;
 An umpolung approach to the hydroboration of pyridines: a novel and
 efficient synthesis of N-H 1,4-dihydropyridines
;
_journal_issue 3
_journal_name_full 'Chemical Science'
_journal_page_first 742
_journal_page_last 747
_journal_paper_doi 10.1039/C9SC05627K
_journal_volume 11
_journal_year 2020
_chemical_formula_moiety 'C6 H5 D N2'
_chemical_formula_sum 'C6 H5 D N2'
_chemical_formula_weight 107.13
_space_group_crystal_system orthorhombic
_space_group_IT_number 61
_space_group_name_Hall '-P 2ac 2ab'
_space_group_name_H-M_alt 'P b c a'
_atom_sites_solution_hydrogens mixed
_atom_sites_solution_primary dual
_audit_creation_date 2018-06-05
_audit_creation_method
;
Olex2 1.2
(compiled 2018.05.29 svn.r3508 for OlexSys, GUI svn.r5506)
;
_audit_update_record
;
2019-06-21 deposited with the CCDC.	2019-11-25 downloaded from the CCDC.
;
_cell_angle_alpha 90
_cell_angle_beta 90
_cell_angle_gamma 90
_cell_formula_units_Z 8
_cell_length_a 6.0431(2)
_cell_length_b 13.3857(4)
_cell_length_c 14.3592(4)
_cell_measurement_reflns_used 1163
_cell_measurement_temperature 293(2)
_cell_measurement_theta_max 76.5170
_cell_measurement_theta_min 6.1600
_cell_volume 1161.53(6)
_computing_cell_refinement 'CrysAlisPro 1.171.39.46 (Rigaku OD, 2018)'
_computing_data_collection 'CrysAlisPro 1.171.39.46 (Rigaku OD, 2018)'
_computing_data_reduction 'CrysAlisPro 1.171.39.46 (Rigaku OD, 2018)'
_computing_molecular_graphics 'Olex2 (Dolomanov et al., 2009)'
_computing_publication_material 'Olex2 (Dolomanov et al., 2009)'
_computing_structure_refinement 'ShelXL (Sheldrick, 2015)'
_computing_structure_solution 'ShelXT (Sheldrick, 2015)'
_diffrn_ambient_temperature 293(2)
_diffrn_detector 'CCD plate'
_diffrn_detector_area_resol_mean 5.2137
_diffrn_detector_type AtlasS2
_diffrn_measured_fraction_theta_full 0.997
_diffrn_measured_fraction_theta_max 0.967
_diffrn_measurement_details
;
List of Runs (angles in degrees, time in seconds):

  # Type    Start    End  Width  t~exp~   \w     \q     \k     \f   Frames
#--------------------------------------------------------------------------
  1  \w    -40.00 -10.00   1.00    1.00    --  -40.81 -77.00  90.00   30
  2  \w   -116.00 -91.00   1.00    1.00    --  -40.81 -77.00  90.00   25
  3  \w     17.00  54.00   1.00    1.00    --   40.81 -38.00-120.00   37
  4  \w    -30.00  67.00   1.00    1.00    --   40.81 -57.00 150.00   97
  5  \w     38.00 117.00   1.00    2.00    --  111.58-125.00 -60.00   79
  6  \w    114.00 144.00   1.00    2.00    --  111.58  45.00-150.00   30
  7  \w     97.00 178.00   1.00    2.00    --  111.58  45.00 -30.00   81
  8  \w     52.00  98.00   1.00    2.00    --  111.58 -61.00  60.00   46
;
_diffrn_measurement_device 'four-circle diffractometer'
_diffrn_measurement_device_type 'SuperNova, Dual, Cu at home/near, AtlasS2'
_diffrn_measurement_method '\w scans'
_diffrn_orient_matrix_type 'CrysAlisPro convention (1999,Acta A55,543-557)'
_diffrn_orient_matrix_UB_11 -0.0145307000
_diffrn_orient_matrix_UB_12 0.0800564000
_diffrn_orient_matrix_UB_13 0.0767866000
_diffrn_orient_matrix_UB_21 0.0047642000
_diffrn_orient_matrix_UB_22 0.0826628000
_diffrn_orient_matrix_UB_23 -0.0746946000
_diffrn_orient_matrix_UB_31 -0.2544434000
_diffrn_orient_matrix_UB_32 -0.0029920000
_diffrn_orient_matrix_UB_33 -0.0057283000
_diffrn_radiation_monochromator mirror
_diffrn_radiation_probe x-ray
_diffrn_radiation_type CuK\a
_diffrn_radiation_wavelength 1.54184
_diffrn_reflns_av_R_equivalents 0.0169
_diffrn_reflns_av_unetI/netI 0.0209
_diffrn_reflns_Laue_measured_fraction_full 0.997
_diffrn_reflns_Laue_measured_fraction_max 0.967
_diffrn_reflns_limit_h_max 5
_diffrn_reflns_limit_h_min -7
_diffrn_reflns_limit_k_max 16
_diffrn_reflns_limit_k_min -16
_diffrn_reflns_limit_l_max 12
_diffrn_reflns_limit_l_min -17
_diffrn_reflns_number 2497
_diffrn_reflns_point_group_measured_fraction_full 0.997
_diffrn_reflns_point_group_measured_fraction_max 0.967
_diffrn_reflns_theta_full 67.684
_diffrn_reflns_theta_max 76.697
_diffrn_reflns_theta_min 6.164
_diffrn_source 'micro-focus sealed X-ray tube'
_diffrn_source_type 'SuperNova (Cu) X-ray Source'
_exptl_absorpt_coefficient_mu 0.613
_exptl_absorpt_correction_T_max 1.00000
_exptl_absorpt_correction_T_min 0.61230
_exptl_absorpt_correction_type multi-scan
_exptl_absorpt_process_details
;
CrysAlisPro 1.171.39.46 (Rigaku Oxford Diffraction, 2018)
Empirical absorption correction using spherical harmonics,
 implemented in SCALE3 ABSPACK scaling algorithm.
;
_exptl_crystal_colour colourless
_exptl_crystal_colour_primary colourless
_exptl_crystal_density_diffrn 1.225
_exptl_crystal_description block
_exptl_crystal_F_000 448
_exptl_crystal_size_max 0.3
_exptl_crystal_size_mid 0.1
_exptl_crystal_size_min 0.1
_refine_diff_density_max 0.365
_refine_diff_density_min -0.559
_refine_diff_density_rms 0.213
_refine_ls_extinction_method none
_refine_ls_goodness_of_fit_ref 1.099
_refine_ls_hydrogen_treatment mixed
_refine_ls_matrix_type full
_refine_ls_number_parameters 81
_refine_ls_number_reflns 1181
_refine_ls_number_restraints 0
_refine_ls_restrained_S_all 1.099
_refine_ls_R_factor_all 0.0746
_refine_ls_R_factor_gt 0.0667
_refine_ls_shift/su_max 0.000
_refine_ls_shift/su_mean 0.000
_refine_ls_structure_factor_coef Fsqd
_refine_ls_weighting_details 'w=1/[\s^2^(Fo^2^)+(0.0923P)^2^+0.0614P] where P=(Fo^2^+2Fc^2^)/3'
_refine_ls_weighting_scheme calc
_refine_ls_wR_factor_gt 0.1497
_refine_ls_wR_factor_ref 0.1598
_reflns_Friedel_coverage 0.000
_reflns_number_gt 976
_reflns_number_total 1181
_reflns_threshold_expression 'I > 2\s(I)'
_cod_data_source_file c9sc05627k2.cif
_cod_data_source_block exp_2511
_cod_depositor_comments 'Adding full bibliography for 1557131.cif.'
_cod_database_code 1557131
_shelx_shelxl_version_number 2014/7
_shelx_space_group_comment
;
The symmetry employed for this shelxl refinement is uniquely defined
by the following loop, which should always be used as a source of
symmetry information in preference to the above space-group names.
They are only intended as comments.
;
_reflns_odcompleteness_completeness 99.45
_reflns_odcompleteness_iscentric 1
_reflns_odcompleteness_theta 68.13
_olex2_refinement_description
;
1. Fixed Uiso
 At 1.2 times of:
  All C(H) groups, All N(H) groups
2.a Aromatic/amide H refined with riding coordinates:
 N1(H1), C1(H1A), C4(H4), C5(H5)
;
_olex2_submission_special_instructions 'No special instructions were received'
_oxdiff_exptl_absorpt_empirical_details
;
Empirical correction (ABSPACK) includes:
- Absorption correction using spherical harmonics
- Frame scaling
;
_oxdiff_exptl_absorpt_empirical_full_max 1.394
_oxdiff_exptl_absorpt_empirical_full_min 0.627

loop_
_space_group_symop_operation_xyz
'x, y, z'
'-x+1/2, -y, z+1/2'
'-x, y+1/2, -z+1/2'
'x+1/2, -y+1/2, -z'
'-x, -y, -z'
'x-1/2, y, -z-1/2'
'x, -y-1/2, z-1/2'
'-x-1/2, y-1/2, z'

loop_
_atom_site_label
_atom_site_type_symbol
_atom_site_fract_x
_atom_site_fract_y
_atom_site_fract_z
_atom_site_U_iso_or_equiv
_atom_site_adp_type
_atom_site_occupancy
_atom_site_site_symmetry_order
_atom_site_calc_flag
_atom_site_refinement_flags_posn
N1 N 0.4451(3) 0.18645(10) 0.34871(11) 0.0644(4) Uani 1 1 d .
H1 H 0.4943 0.1290 0.3316 0.077 Uiso 1 1 calc R
C2 C 0.4974(2) 0.36050(11) 0.36046(9) 0.0472(4) Uani 1 1 d .
C1 C 0.5688(2) 0.26920(12) 0.33650(10) 0.0503(4) Uani 1 1 d .
H1A H 0.7090 0.2627 0.3105 0.060 Uiso 1 1 calc R
C3 C 0.2740(3) 0.37816(14) 0.40479(14) 0.0626(5) Uani 1 1 d .
C4 C 0.1558(3) 0.28076(15) 0.41545(11) 0.0628(5) Uani 1 1 d .
H4 H 0.0159 0.2812 0.4424 0.075 Uiso 1 1 calc R
C6 C 0.6372(3) 0.44337(13) 0.34485(12) 0.0611(5) Uani 1 1 d .
N2 N 0.7472(3) 0.51219(14) 0.33310(17) 0.0922(7) Uani 1 1 d .
C5 C 0.2381(3) 0.19490(14) 0.38903(13) 0.0649(5) Uani 1 1 d .
H5 H 0.1542 0.1374 0.3977 0.078 Uiso 1 1 calc R
D3A D 0.290(4) 0.415(2) 0.4658(19) 0.092(7) Uiso 1 1 d .
H3B H 0.181(4) 0.4237(18) 0.3680(16) 0.081(6) Uiso 1 1 d .

loop_
_atom_site_aniso_label
_atom_site_aniso_U_11
_atom_site_aniso_U_22
_atom_site_aniso_U_33
_atom_site_aniso_U_23
_atom_site_aniso_U_13
_atom_site_aniso_U_12
N1 0.0700(9) 0.0454(8) 0.0779(10) -0.0047(7) -0.0001(7) 0.0047(7)
C2 0.0414(7) 0.0506(8) 0.0497(7) -0.0033(6) -0.0010(5) 0.0004(6)
C1 0.0435(7) 0.0563(9) 0.0512(8) -0.0042(6) 0.0007(5) 0.0064(6)
C3 0.0507(9) 0.0661(10) 0.0710(11) -0.0077(9) 0.0100(7) 0.0094(7)
C4 0.0441(7) 0.0876(13) 0.0566(9) 0.0058(8) 0.0053(6) -0.0033(8)
C6 0.0530(9) 0.0578(9) 0.0726(10) -0.0086(7) 0.0009(7) -0.0038(8)
N2 0.0772(11) 0.0673(10) 0.1320(17) -0.0120(11) 0.0103(10) -0.0193(9)
C5 0.0630(9) 0.0674(11) 0.0644(10) 0.0103(8) -0.0030(7) -0.0149(8)

loop_
_atom_type_symbol
_atom_type_description
_atom_type_scat_dispersion_real
_atom_type_scat_dispersion_imag
_atom_type_scat_source
C C 0.0181 0.0091 'International Tables Vol C Tables 4.2.6.8 and 6.1.1.4'
H H 0.0000 0.0000 'International Tables Vol C Tables 4.2.6.8 and 6.1.1.4'
D D 0.0000 0.0000 'International Tables Vol C Tables 4.2.6.8 and 6.1.1.4'
N N 0.0311 0.0180 'International Tables Vol C Tables 4.2.6.8 and 6.1.1.4'

loop_
_geom_angle_atom_site_label_1
_geom_angle_atom_site_label_2
_geom_angle_atom_site_label_3
_geom_angle
C1 N1 H1 120.4
C1 N1 C5 119.26(14)
C5 N1 H1 120.4
C1 C2 C3 122.56(14)
C1 C2 C6 118.85(13)
C6 C2 C3 118.59(13)
N1 C1 H1A 118.8
C2 C1 N1 122.49(13)
C2 C1 H1A 118.8
C2 C3 D3A 110.8(14)
C2 C3 H3B 112.3(13)
C4 C3 C2 109.49(13)
C4 C3 D3A 112.3(14)
C4 C3 H3B 108.9(14)
D3A C3 H3B 103(2)
C3 C4 H4 118.1
C5 C4 C3 123.70(15)
C5 C4 H4 118.1
N2 C6 C2 178.38(19)
N1 C5 H5 118.8
C4 C5 N1 122.48(16)
C4 C5 H5 118.8

loop_
_geom_bond_atom_site_label_1
_geom_bond_atom_site_label_2
_geom_bond_distance
N1 H1 0.8600
N1 C1 1.348(2)
N1 C5 1.383(2)
C2 C1 1.341(2)
C2 C3 1.511(2)
C2 C6 1.412(2)
C1 H1A 0.9300
C3 C4 1.494(2)
C3 D3A 1.01(3)
C3 H3B 0.98(2)
C4 H4 0.9300
C4 C5 1.308(3)
C6 N2 1.149(2)
C5 H5 0.9300
